data_4501968
loop_
_publ_author_name
'Wang, Xiao-Lan'
'Li, Yang-Guang'
'Lu, Ying'
'Fu, Hai'
'Su, Zhong-Min'
'Wang, En-Bo'

_publ_section_title
;
 Polyoxometalate-Based Porous Framework with Perovskite Topology
;
_journal_issue 10
_journal_name_full 'Crystal Growth &amp; Design'
_journal_page_first 4227
_journal_paper_doi 10.1021/cg100783w
_journal_volume 10
_journal_year 2010
_chemical_formula_sum 'C39 H102 N6 Ni3 O92 P2 W18'
_chemical_formula_weight 5674.64
_chemical_name_systematic
; 
 ? 
;
_space_group_IT_number 223
_symmetry_cell_setting cubic
_symmetry_space_group_name_Hall '-P 4n 2 3'
_symmetry_space_group_name_H-M 'P m -3 n'
_atom_sites_solution_hydrogens geom
_atom_sites_solution_primary direct
_atom_sites_solution_secondary difmap
_audit_creation_method SHELXL-97
_cell_angle_alpha 90.00
_cell_angle_beta 90.00
_cell_angle_gamma 90.00
_cell_formula_units_Z 8
_cell_length_a 29.557(3)
_cell_length_b 29.557(3)
_cell_length_c 29.557(3)
_cell_measurement_temperature 150(2)
_cell_volume 25821(5)
_computing_cell_refinement 'Rapid Auto'
_computing_data_collection 'Rapid Auto'
_computing_data_reduction 'Rapid Auto'
_computing_molecular_graphics 'Bruker SHELXTL'
_computing_publication_material 'Bruker SHELXTL'
_computing_structure_refinement 'SHELXL-97 (Sheldrick, 1997)'
_computing_structure_solution 'SHELXS-97 (Sheldrick, 1990)'
_diffrn_ambient_temperature 150(2)
_diffrn_detector_area_resol_mean 0.01
_diffrn_measured_fraction_theta_full 0.995
_diffrn_measured_fraction_theta_max 0.995
_diffrn_measurement_device_type 'Rigaku R-AXIS RAPID IP'
_diffrn_measurement_method Oscillation
_diffrn_radiation_monochromator graphite
_diffrn_radiation_source 'fine-focus sealed tube'
_diffrn_radiation_type MoK\a
_diffrn_radiation_wavelength 0.71073
_diffrn_reflns_av_R_equivalents 0.2144
_diffrn_reflns_av_sigmaI/netI 0.0711
_diffrn_reflns_limit_h_max 34
_diffrn_reflns_limit_h_min -34
_diffrn_reflns_limit_k_max 35
_diffrn_reflns_limit_k_min -35
_diffrn_reflns_limit_l_max 35
_diffrn_reflns_limit_l_min -34
_diffrn_reflns_number 150983
_diffrn_reflns_theta_full 25.05
_diffrn_reflns_theta_max 25.05
_diffrn_reflns_theta_min 2.92
_diffrn_standards_decay_% none
_diffrn_standards_interval_count 0
_diffrn_standards_interval_time 0
_diffrn_standards_number 0
_exptl_absorpt_coefficient_mu 16.511
_exptl_absorpt_correction_T_max 0.026
_exptl_absorpt_correction_T_min 0.014
_exptl_absorpt_correction_type multi-scan
_exptl_absorpt_process_details 'ABSCOR by T.Higashi    8 March, 1995'
_exptl_crystal_colour dark-green
_exptl_crystal_density_diffrn 2.919
_exptl_crystal_density_method 'not measured'
_exptl_crystal_description block
_exptl_crystal_F_000 20480
_exptl_crystal_size_max 0.28
_exptl_crystal_size_mid 0.25
_exptl_crystal_size_min 0.22
_refine_diff_density_max 2.644
_refine_diff_density_min -4.843
_refine_diff_density_rms 0.411
_refine_ls_extinction_method none
_refine_ls_goodness_of_fit_ref 1.136
_refine_ls_hydrogen_treatment mixed
_refine_ls_matrix_type full
_refine_ls_number_parameters 222
_refine_ls_number_reflns 4049
_refine_ls_number_restraints 53
_refine_ls_restrained_S_all 1.129
_refine_ls_R_factor_all 0.1028
_refine_ls_R_factor_gt 0.0848
_refine_ls_shift/su_max 0.000
_refine_ls_shift/su_mean 0.000
_refine_ls_structure_factor_coef Fsqd
_refine_ls_weighting_details 'calc w=1/[\s^2^(Fo^2^)+(0.1020P)^2^+1535.5109P] where P=(Fo^2^+2Fc^2^)/3'
_refine_ls_weighting_scheme calc
_refine_ls_wR_factor_gt 0.2146
_refine_ls_wR_factor_ref 0.2258
_reflns_number_gt 3346
_reflns_number_total 4049
_reflns_threshold_expression >2sigma(I)
_cod_data_source_file cg100783w_si_001.cif
_cod_data_source_block w2
_cod_depositor_comments
;
The following automatic conversions were performed:

'_symmetry_cell_setting' value 'Cubic' changed to 'cubic' according
to /home/saulius/struct/CIF-dictionaries/cif_core.dic dictionary
named 'cif_core.dic' version 2.4.2 from 2011-04-26.

Automatic conversion script
Id: cif_fix_values 1715 2011-07-08 13:25:40Z adriana 
;
_cod_original_cell_volume 25822(5)
_cod_original_sg_symbol_H-M Pm-3n
_cod_database_code 4501968

loop_
_symmetry_equiv_pos_as_xyz
'x, y, z'
'-x, -y, z'
'-x, y, -z'
'x, -y, -z'
'z, x, y'
'z, -x, -y'
'-z, -x, y'
'-z, x, -y'
'y, z, x'
'-y, z, -x'
'y, -z, -x'
'-y, -z, x'
'y+1/2, x+1/2, -z+1/2'
'-y+1/2, -x+1/2, -z+1/2'
'y+1/2, -x+1/2, z+1/2'
'-y+1/2, x+1/2, z+1/2'
'x+1/2, z+1/2, -y+1/2'
'-x+1/2, z+1/2, y+1/2'
'-x+1/2, -z+1/2, -y+1/2'
'x+1/2, -z+1/2, y+1/2'
'z+1/2, y+1/2, -x+1/2'
'z+1/2, -y+1/2, x+1/2'
'-z+1/2, y+1/2, x+1/2'
'-z+1/2, -y+1/2, -x+1/2'
'-x, -y, -z'
'x, y, -z'
'x, -y, z'
'-x, y, z'
'-z, -x, -y'
'-z, x, y'
'z, x, -y'
'z, -x, y'
'-y, -z, -x'
'y, -z, x'
'-y, z, x'
'y, z, -x'
'-y-1/2, -x-1/2, z-1/2'
'y-1/2, x-1/2, z-1/2'
'-y-1/2, x-1/2, -z-1/2'
'y-1/2, -x-1/2, -z-1/2'
'-x-1/2, -z-1/2, y-1/2'
'x-1/2, -z-1/2, -y-1/2'
'x-1/2, z-1/2, y-1/2'
'-x-1/2, z-1/2, -y-1/2'
'-z-1/2, -y-1/2, x-1/2'
'-z-1/2, y-1/2, -x-1/2'
'z-1/2, -y-1/2, -x-1/2'
'z-1/2, y-1/2, x-1/2'

loop_
_atom_site_label
_atom_site_type_symbol
_atom_site_fract_x
_atom_site_fract_y
_atom_site_fract_z
_atom_site_U_iso_or_equiv
_atom_site_adp_type
_atom_site_occupancy
_atom_site_symmetry_multiplicity
_atom_site_calc_flag
_atom_site_refinement_flags
W1 W 0.30973(3) 0.16109(3) 0.16581(3) 0.0284(3) Uani 1 1 d .
W2 W 0.38081(3) 0.23584(3) 0.24019(3) 0.0258(3) Uani 1 1 d .
W3 W 0.39271(4) 0.34501(4) 0.30020(4) 0.0443(4) Uani 1 1 d .
P1 P 0.28924(17) 0.28924(17) 0.28924(17) 0.0157(17) Uani 1 3 d S
O1 O 0.4439(5) 0.3669(6) 0.2948(6) 0.039(4) Uani 1 1 d .
O2 O 0.3156(4) 0.2455(4) 0.2791(4) 0.013(3) Uani 1 1 d U
O3 O 0.2997(5) 0.2199(5) 0.1417(5) 0.025(3) Uani 1 1 d .
O4 O 0.3489(5) 0.1912(5) 0.2095(6) 0.030(4) Uani 1 1 d .
O5 O 0.2564(5) 0.1428(5) 0.1345(5) 0.027(3) Uani 1 1 d .
O6 O 0.4326(5) 0.2255(5) 0.2154(5) 0.025(3) Uani 1 1 d .
O7 O 0.3610(5) 0.3970(6) 0.3221(5) 0.029(4) Uani 1 1 d .
O8 O 0.3860(5) 0.1966(5) 0.2918(5) 0.025(3) Uani 1 1 d .
O9 O 0.3502(6) 0.1406(6) 0.1311(5) 0.039(4) Uani 1 1 d .
O10 O 0.4013(5) 0.2858(5) 0.2775(6) 0.031(4) Uani 1 1 d .
O11 O 0.3200(5) 0.3200(5) 0.3200(5) 0.025(6) Uani 1 3 d S
Ni1 Ni 0.5000 0.22411(13) 0.21043(13) 0.0223(8) Uani 1 2 d S
O1W O 0.5000 0.2833(10) 0.2504(10) 0.051(7) Uani 1 2 d S
O2W O 0.5000 0.1860(13) 0.2703(11) 0.078(10) Uani 1 2 d S
N1 N 0.5000 0.1652(8) 0.1701(9) 0.024(6) Uani 1 2 d S
C1 C 0.4617(10) 0.1452(9) 0.1596(10) 0.047(7) Uani 1 1 d .
H1 H 0.4342 0.1576 0.1708 0.047 Uiso 1 1 calc R
C2 C 0.4597(9) 0.1072(10) 0.1330(11) 0.052(8) Uani 1 1 d .
H2 H 0.4313 0.0950 0.1241 0.052 Uiso 1 1 calc R
C3 C 0.5000 0.0869(12) 0.1192(13) 0.039(9) Uani 1 2 d SU
C4 C 0.5000 0.0435(12) 0.0896(13) 0.053(11) Uani 1 2 d S
H4A H 0.4729 0.0435 0.0699 0.053 Uiso 0.50 1 calc PR
H4B H 0.5271 0.0435 0.0699 0.053 Uiso 0.50 1 calc PR
C5 C 0.5000 0.0000 0.1190(19) 0.044(13) Uani 1 4 d S
H5A H 0.4729 0.0000 0.1387 0.044 Uiso 0.50 2 calc SPR
H5B H 0.5271 0.0000 0.1387 0.044 Uiso 0.50 2 calc SPR
N2 N 0.5000 0.2651(10) 0.1568(9) 0.036(7) Uani 1 2 d SDU
C6 C 0.4609(8) 0.2802(11) 0.1354(10) 0.070(9) Uani 1 1 d DU
H6 H 0.4328 0.2686 0.1458 0.070 Uiso 1 1 calc R
C7 C 0.4600(9) 0.3112(13) 0.0997(12) 0.100(14) Uani 1 1 d DU
H7 H 0.4317 0.3216 0.0886 0.100 Uiso 1 1 calc R
C8 C 0.5000 0.3272(14) 0.0801(13) 0.057(11) Uani 1 2 d SDU
C9 C 0.5000 0.3614(12) 0.0422(11) 0.057(11) Uani 1 2 d SDU
H9A H 0.5273 0.3808 0.0434 0.057 Uiso 0.50 1 calc PR
H9B H 0.4727 0.3808 0.0434 0.057 Uiso 0.50 1 calc PR
C10 C 0.5000 0.332(2) 0.0000 0.10(3) Uani 1 4 d SDU
H10A H 0.5271 0.3128 0.0000 0.102 Uiso 0.50 2 calc SPR
H10B H 0.4729 0.3128 0.0000 0.102 Uiso 0.50 2 calc SPR

loop_
_atom_site_aniso_label
_atom_site_aniso_U_11
_atom_site_aniso_U_22
_atom_site_aniso_U_33
_atom_site_aniso_U_23
_atom_site_aniso_U_13
_atom_site_aniso_U_12
W1 0.0280(5) 0.0250(5) 0.0322(6) -0.0039(4) 0.0075(4) 0.0015(4)
W2 0.0173(5) 0.0275(5) 0.0326(6) -0.0006(4) 0.0058(3) 0.0010(3)
W3 0.0369(7) 0.0451(7) 0.0507(7) -0.0045(5) -0.0002(5) -0.0090(5)
P1 0.0157(17) 0.0157(17) 0.0157(17) 0.000(2) 0.000(2) 0.000(2)
O1 0.018(8) 0.059(12) 0.039(10) -0.010(8) -0.010(7) -0.015(8)
O2 0.012(4) 0.013(4) 0.013(4) 0.000(3) -0.001(3) 0.001(3)
O3 0.021(8) 0.042(9) 0.013(7) -0.002(6) 0.002(6) -0.003(6)
O4 0.022(8) 0.025(8) 0.044(10) 0.008(7) 0.000(7) -0.001(6)
O5 0.031(9) 0.019(8) 0.030(8) -0.013(6) 0.008(7) -0.002(6)
O6 0.015(7) 0.017(7) 0.044(9) -0.006(7) 0.006(6) -0.002(6)
O7 0.019(8) 0.047(10) 0.020(8) -0.005(7) -0.003(6) -0.001(7)
O8 0.018(8) 0.027(8) 0.031(9) 0.003(6) -0.005(6) 0.001(6)
O9 0.048(11) 0.040(10) 0.030(9) -0.011(7) 0.016(8) -0.001(8)
O10 0.031(9) 0.017(8) 0.046(10) -0.010(7) -0.004(7) 0.001(6)
O11 0.025(6) 0.025(6) 0.025(6) -0.006(6) -0.006(6) -0.006(6)
Ni1 0.0165(19) 0.025(2) 0.025(2) 0.0009(16) 0.000 0.000
O1W 0.039(16) 0.057(18) 0.058(18) -0.011(14) 0.000 0.000
O2W 0.07(2) 0.10(3) 0.06(2) 0.037(19) 0.000 0.000
N1 0.022(13) 0.008(12) 0.043(16) 0.000(11) 0.000 0.000
C1 0.040(16) 0.042(16) 0.060(19) -0.018(14) 0.000(13) -0.004(12)
C2 0.017(13) 0.064(19) 0.08(2) -0.023(16) -0.021(13) -0.004(12)
C3 0.042(12) 0.034(11) 0.040(12) -0.005(9) 0.000 0.000
C4 0.10(3) 0.03(2) 0.04(2) -0.010(16) 0.000 0.000
C5 0.01(2) 0.07(4) 0.06(3) 0.000 0.000 0.000
N2 0.034(10) 0.039(10) 0.036(10) 0.008(8) 0.000 0.000
C6 0.070(12) 0.070(12) 0.071(12) 0.017(9) 0.004(9) 0.006(9)
C7 0.100(16) 0.104(16) 0.096(16) 0.014(10) 0.000(10) 0.005(10)
C8 0.057(14) 0.056(14) 0.059(14) 0.007(9) 0.000 0.000
C9 0.057(14) 0.061(14) 0.053(14) 0.000(9) 0.000 0.000
C10 0.10(3) 0.10(3) 0.10(3) 0.000 0.000 0.000

loop_
_atom_type_symbol
_atom_type_description
_atom_type_scat_dispersion_real
_atom_type_scat_dispersion_imag
_atom_type_scat_source
C C 0.0033 0.0016 'International Tables Vol C Tables 4.2.6.8 and 6.1.1.4'
H H 0.0000 0.0000 'International Tables Vol C Tables 4.2.6.8 and 6.1.1.4'
N N 0.0061 0.0033 'International Tables Vol C Tables 4.2.6.8 and 6.1.1.4'
O O 0.0106 0.0060 'International Tables Vol C Tables 4.2.6.8 and 6.1.1.4'
P P 0.1023 0.0942 'International Tables Vol C Tables 4.2.6.8 and 6.1.1.4'
W W -0.8490 6.8722 'International Tables Vol C Tables 4.2.6.8 and 6.1.1.4'
Ni Ni 0.3393 1.1124 'International Tables Vol C Tables 4.2.6.8 and 6.1.1.4'

loop_
_geom_angle_atom_site_label_1
_geom_angle_atom_site_label_2
_geom_angle_atom_site_label_3
_geom_angle
_geom_angle_site_symmetry_1
_geom_angle_site_symmetry_3
O9 W1 O8 102.2(7) . 14
O9 W1 O3 102.1(7) . .
O8 W1 O3 155.5(6) 14 .
O9 W1 O5 100.9(7) . .
O8 W1 O5 91.8(6) 14 .
O3 W1 O5 87.0(6) . .
O9 W1 O4 98.4(8) . .
O8 W1 O4 87.5(6) 14 .
O3 W1 O4 85.6(6) . .
O5 W1 O4 160.4(6) . .
O9 W1 O2 174.1(7) . 14
O8 W1 O2 72.2(5) 14 14
O3 W1 O2 83.5(5) . 14
O5 W1 O2 81.3(5) . 14
O4 W1 O2 79.8(6) . 14
O6 W2 O4 96.7(7) . .
O6 W2 O3 99.8(6) . 24
O4 W2 O3 90.5(6) . 24
O6 W2 O8 99.2(7) . .
O4 W2 O8 90.0(6) . .
O3 W2 O8 160.8(6) 24 .
O6 W2 O10 95.7(7) . .
O4 W2 O10 167.6(7) . .
O3 W2 O10 86.4(6) 24 .
O8 W2 O10 89.0(6) . .
O6 W2 O2 174.0(6) . .
O4 W2 O2 84.5(6) . .
O3 W2 O2 86.0(5) 24 .
O8 W2 O2 75.0(5) . .
O10 W2 O2 83.2(6) . .
O1 W3 O5 103.2(7) . 24
O1 W3 O10 101.9(8) . .
O5 W3 O10 85.4(7) 24 .
O1 W3 O7 99.6(8) . .
O5 W3 O7 86.5(6) 24 .
O10 W3 O7 158.3(7) . .
O1 W3 O7 99.7(8) . 9
O5 W3 O7 157.1(6) 24 9
O10 W3 O7 89.8(7) . 9
O7 W3 O7 89.9(9) . 9
O1 W3 O11 170.2(8) . .
O5 W3 O11 83.7(6) 24 .
O10 W3 O11 85.4(6) . .
O7 W3 O11 73.7(6) . .
O7 W3 O11 73.5(6) 9 .
O2 P1 O2 111.1(5) . 9
O2 P1 O2 111.1(5) . 5
O2 P1 O2 111.1(5) 9 5
O2 P1 O11 107.8(5) . .
O2 P1 O11 107.8(5) 9 .
O2 P1 O11 107.8(5) 5 .
P1 O2 W2 129.4(7) . .
P1 O2 W1 125.6(7) . 14
W2 O2 W1 90.8(4) . 14
W2 O3 W1 149.9(8) 24 .
W2 O4 W1 161.6(9) . .
W3 O5 W1 152.2(8) 24 .
W2 O6 Ni1 156.9(9) . .
W3 O7 W3 121.6(8) . 5
W1 O8 W2 122.0(7) 14 .
W3 O10 W2 149.7(9) . .
P1 O11 W3 124.5(5) . .
P1 O11 W3 124.5(5) . 9
W3 O11 W3 91.0(7) . 9
P1 O11 W3 124.5(5) . 5
W3 O11 W3 91.0(7) . 5
W3 O11 W3 91.0(7) 9 5
N2 Ni1 O6 92.7(5) . 28_655
N2 Ni1 O6 92.7(5) . .
O6 Ni1 O6 171.2(9) 28_655 .
N2 Ni1 O2W 175.1(14) . .
O6 Ni1 O2W 87.0(5) 28_655 .
O6 Ni1 O2W 87.0(5) . .
N2 Ni1 O1W 86.7(12) . .
O6 Ni1 O1W 86.7(4) 28_655 .
O6 Ni1 O1W 86.7(4) . .
O2W Ni1 O1W 88.4(14) . .
N2 Ni1 N1 93.0(11) . .
O6 Ni1 N1 93.3(4) 28_655 .
O6 Ni1 N1 93.3(4) . .
O2W Ni1 N1 91.9(13) . .
O1W Ni1 N1 179.6(11) . .
C1 N1 C1 119(3) . 28_655
C1 N1 Ni1 120.3(16) . .
C1 N1 Ni1 120.3(16) 28_655 .
N1 C1 C2 123(3) . .
N1 C1 H1 118.6 . .
C2 C1 H1 118.6 . .
C1 C2 C3 119(3) . .
C1 C2 H2 120.6 . .
C3 C2 H2 120.6 . .
C2 C3 C2 117(3) 28_655 .
C2 C3 C4 121.3(17) 28_655 .
C2 C3 C4 121.3(17) . .
C5 C4 C3 112(3) . .
C5 C4 H4A 109.3 . .
C3 C4 H4A 109.3 . .
C5 C4 H4B 109.3 . .
C3 C4 H4B 109.3 . .
H4A C4 H4B 108.0 . .
C4 C5 C4 112(4) . 2_655
C4 C5 H5A 109.2 . .
C4 C5 H5A 109.2 2_655 .
C4 C5 H5B 109.2 . .
C4 C5 H5B 109.2 2_655 .
H5A C5 H5B 107.9 . .
C6 N2 C6 112(3) . 28_655
C6 N2 Ni1 123.8(17) . .
C6 N2 Ni1 123.8(17) 28_655 .
N2 C6 C7 125(3) . .
N2 C6 H6 117.6 . .
C7 C6 H6 117.6 . .
C6 C7 C8 121(3) . .
C6 C7 H7 119.4 . .
C8 C7 H7 119.4 . .
C7 C8 C7 115(4) . 28_655
C7 C8 C9 122.3(19) . .
C7 C8 C9 122.3(19) 28_655 .
C8 C9 C10 104(2) . .
C8 C9 H9A 111.0 . .
C10 C9 H9A 111.0 . .
C8 C9 H9B 111.0 . .
C10 C9 H9B 111.0 . .
H9A C9 H9B 109.0 . .
C9 C10 C9 111(4) 26 .
C9 C10 H10A 109.4 26 .
C9 C10 H10A 109.4 . .
C9 C10 H10B 109.4 26 .
C9 C10 H10B 109.4 . .
H10A C10 H10B 108.0 . .

loop_
_geom_bond_atom_site_label_1
_geom_bond_atom_site_label_2
_geom_bond_distance
_geom_bond_site_symmetry_2
W1 O9 1.687(16) .
W1 O8 1.881(15) 14
W1 O3 1.901(15) .
W1 O5 1.907(15) .
W1 O4 1.949(16) .
W1 O2 2.407(12) 14
W2 O6 1.723(14) .
W2 O4 1.859(16) .
W2 O3 1.884(15) 24
W2 O8 1.923(14) .
W2 O10 1.939(15) .
W2 O2 2.263(12) .
W3 O1 1.653(15) .
W3 O5 1.890(16) 24
W3 O10 1.893(15) .
W3 O7 1.913(16) .
W3 O7 1.924(15) 9
W3 O11 2.348(14) .
P1 O2 1.539(12) .
P1 O2 1.539(12) 9
P1 O2 1.539(12) 5
P1 O11 1.57(3) .
O2 W1 2.407(12) 14
O3 W2 1.884(15) 24
O5 W3 1.890(16) 24
O6 Ni1 1.999(14) .
O7 W3 1.924(15) 5
O8 W1 1.881(15) 14
O11 W3 2.348(14) 9
O11 W3 2.348(14) 5
Ni1 N2 1.99(3) .
Ni1 O6 1.999(14) 28_655
Ni1 O2W 2.10(3) .
Ni1 O1W 2.11(3) .
Ni1 N1 2.11(2) .
N1 C1 1.32(3) .
N1 C1 1.32(3) 28_655
C1 C2 1.37(4) .
C1 H1 0.9500 .
C2 C3 1.40(3) .
C2 H2 0.9500 .
C3 C2 1.40(3) 28_655
C3 C4 1.55(5) .
C4 C5 1.55(5) .
C4 H4A 0.9900 .
C4 H4B 0.9900 .
C5 C4 1.55(5) 2_655
C5 H5A 0.9900 .
C5 H5B 0.9900 .
N2 C6 1.391(10) .
N2 C6 1.391(10) 28_655
C6 C7 1.396(10) .
C6 H6 0.9500 .
C7 C8 1.399(10) .
C7 H7 0.9500 .
C8 C7 1.399(10) 28_655
C8 C9 1.510(10) .
C9 C10 1.511(10) .
C9 H9A 0.9900 .
C9 H9B 0.9900 .
C10 C9 1.511(10) 26
C10 H10A 0.9900 .
C10 H10B 0.9900 .
